data_1548325
loop_
_publ_author_name
'Yuan-Zhi Tan'
'Bo Yang'
'Khaled Parvez'
'Akimitsu Narita'
'Silvio Osella'
'David Beljonne'
'Xinliang Feng'
'Klaus Mullen'

_publ_section_title
;
 Atomically precise edge chlorination of nanographenes and its application
 in graphene nanoribbons
;
_journal_name_full 'Nature Communications'
_journal_page_first 2646
_journal_paper_doi 10.1038/ncomms3646
_journal_volume 4
_journal_year 2013
_chemical_formula_moiety 'C60 Cl22'
_chemical_formula_sum 'C60 Cl22'
_chemical_formula_weight 1500.50
_space_group_crystal_system monoclinic
_space_group_IT_number 15
_space_group_name_Hall '-C 2yc'
_space_group_name_H-M_alt 'C 1 2/c 1'
_symmetry_space_group_name_Hall '-C 2yc'
_symmetry_space_group_name_H-M 'C 1 2/c 1'
_atom_sites_solution_primary direct
_atom_sites_solution_secondary difmap
_cell_angle_alpha 90.00
_cell_angle_beta 91.15(3)
_cell_angle_gamma 90.00
_cell_formula_units_Z 8
_cell_length_a 27.683(6)
_cell_length_b 21.998(4)
_cell_length_c 21.006(4)
_cell_measurement_temperature 173(2)
_cell_volume 12789(4)
_computing_molecular_graphics
;
O. V. Dolomanov, L. J. Bourhis, R. J. Gildea, J. A. K. Howard and H. Puschmann,
OLEX2: a complete structure solution, refinement and analysis program.
J. Appl. Cryst. (2009). 42, 339-341.
;
_computing_publication_material
;
O. V. Dolomanov, L. J. Bourhis, R. J. Gildea, J. A. K. Howard and H. Puschmann,
OLEX2: a complete structure solution, refinement and analysis program.
J. Appl. Cryst. (2009). 42, 339-341.
;
_computing_structure_refinement
;
XL, G.M. Sheldrick, Acta Cryst.
(2008). A64, 112-122
;
_computing_structure_solution 'SHELXS-97 (Sheldrick, 1990)'
_diffrn_ambient_temperature 173(2)
_diffrn_measured_fraction_theta_full 0.998
_diffrn_measured_fraction_theta_max 0.998
_diffrn_radiation_monochromator graphite
_diffrn_radiation_type MoK\a
_diffrn_radiation_wavelength 0.71073
_diffrn_reflns_av_R_equivalents 0.0756
_diffrn_reflns_av_unetI/netI 0.1028
_diffrn_reflns_limit_h_max 29
_diffrn_reflns_limit_h_min -34
_diffrn_reflns_limit_k_max 26
_diffrn_reflns_limit_k_min -27
_diffrn_reflns_limit_l_max 25
_diffrn_reflns_limit_l_min -22
_diffrn_reflns_number 35168
_diffrn_reflns_theta_full 26.00
_diffrn_reflns_theta_max 26.00
_diffrn_reflns_theta_min 1.47
_diffrn_source 'fine-focus sealed tube'
_exptl_absorpt_coefficient_mu 0.976
_exptl_absorpt_correction_T_max 0.8287
_exptl_absorpt_correction_T_min 0.8066
_exptl_absorpt_correction_type multi-scan
_exptl_absorpt_process_details 'Bruker AXS SADABS program'
_exptl_crystal_density_diffrn 1.559
_exptl_crystal_density_method 'not measured'
_exptl_crystal_F_000 5872
_exptl_crystal_size_max 0.23
_exptl_crystal_size_mid 0.22
_exptl_crystal_size_min 0.20
_refine_diff_density_max 0.490
_refine_diff_density_min -0.364
_refine_diff_density_rms 0.093
_refine_ls_extinction_method none
_refine_ls_goodness_of_fit_ref 0.925
_refine_ls_matrix_type full
_refine_ls_number_parameters 739
_refine_ls_number_reflns 12556
_refine_ls_number_restraints 0
_refine_ls_restrained_S_all 0.925
_refine_ls_R_factor_all 0.0978
_refine_ls_R_factor_gt 0.0651
_refine_ls_shift/su_max 0.002
_refine_ls_shift/su_mean 0.000
_refine_ls_structure_factor_coef Fsqd
_refine_ls_weighting_details 'calc w=1/[\s^2^(Fo^2^)+(0.0527P)^2^+0.0000P] where P=(Fo^2^+2Fc^2^)/3'
_refine_ls_weighting_scheme calc
_refine_ls_wR_factor_gt 0.1289
_refine_ls_wR_factor_ref 0.1397
_reflns_number_gt 7969
_reflns_number_total 12556
_reflns_threshold_expression >2sigma(I)
_cod_data_source_file 3.cif
_cod_data_source_block 3
_cod_original_cell_volume 12790(4)
_cod_database_code 1548325

loop_
_space_group_symop_id
_space_group_symop_operation_xyz
1 'x, y, z'
2 '-x, y, -z+1/2'
3 'x+1/2, y+1/2, z'
4 '-x+1/2, y+1/2, -z+1/2'
5 '-x, -y, -z'
6 'x, -y, z-1/2'
7 '-x+1/2, -y+1/2, -z'
8 'x+1/2, -y+1/2, z-1/2'

loop_
_atom_site_label
_atom_site_type_symbol
_atom_site_fract_x
_atom_site_fract_y
_atom_site_fract_z
_atom_site_U_iso_or_equiv
_atom_site_adp_type
_atom_site_occupancy
_atom_site_symmetry_multiplicity
_atom_site_calc_flag
_atom_site_refinement_flags
_atom_site_disorder_assembly
_atom_site_disorder_group
Cl4 Cl 0.20631(4) 1.11079(5) 0.58969(5) 0.0311(3) Uani 1 1 d . . .
Cl2 Cl 0.26274(4) 1.06563(6) 0.35705(5) 0.0367(3) Uani 1 1 d . . .
Cl3 Cl 0.28127(4) 1.12915(5) 0.48542(6) 0.0346(3) Uani 1 1 d . . .
Cl5 Cl 0.11994(4) 1.03230(6) 0.53989(6) 0.0372(3) Uani 1 1 d . . .
Cl1 Cl 0.34261(5) 1.08052(6) 0.25879(6) 0.0417(3) Uani 1 1 d . . .
Cl8 Cl 0.12569(5) 0.95251(6) 0.85874(6) 0.0394(3) Uani 1 1 d . . .
Cl6 Cl 0.04103(4) 1.00965(6) 0.63810(7) 0.0443(3) Uani 1 1 d . . .
Cl12 Cl 0.21996(5) 0.54443(6) 0.77550(6) 0.0438(3) Uani 1 1 d . . .
Cl7 Cl 0.05851(4) 0.91860(7) 0.74678(7) 0.0478(4) Uani 1 1 d . . .
Cl10 Cl 0.20797(5) 0.74115(6) 0.92210(6) 0.0462(4) Uani 1 1 d . . .
Cl9 Cl 0.14649(5) 0.85108(6) 0.95608(6) 0.0490(4) Uani 1 1 d . . .
Cl23 Cl 0.43962(5) 1.01453(7) 0.27632(6) 0.0468(4) Uani 1 1 d . . .
Cl22 Cl 0.51064(5) 1.05714(7) 0.38320(7) 0.0515(4) Uani 1 1 d . . .
Cl11 Cl 0.16193(5) 0.65084(6) 0.82696(7) 0.0500(4) Uani 1 1 d . . .
Cl16 Cl 0.48040(5) 0.65167(7) 0.66106(7) 0.0541(4) Uani 1 1 d . . .
Cl14 Cl 0.40072(5) 0.63134(7) 0.75803(7) 0.0517(4) Uani 1 1 d . . .
Cl21 Cl 0.60218(5) 0.97837(7) 0.39813(7) 0.0537(4) Uani 1 1 d . . .
Cl15 Cl 0.31123(5) 0.56522(6) 0.69850(7) 0.0541(4) Uani 1 1 d . . .
Cl17 Cl 0.45369(6) 0.60341(7) 0.52457(8) 0.0594(4) Uani 1 1 d . . .
Cl20 Cl 0.59628(5) 0.85186(8) 0.46013(7) 0.0616(4) Uani 1 1 d . . .
Cl19 Cl 0.54781(6) 0.75497(8) 0.37128(7) 0.0637(5) Uani 1 1 d . . .
Cl18 Cl 0.52282(6) 0.62606(7) 0.41486(8) 0.0663(5) Uani 1 1 d . . .
C24 C 0.34317(18) 0.7028(2) 0.6822(2) 0.0345(12) Uani 1 1 d . . .
C25 C 0.26204(16) 0.9469(2) 0.57477(19) 0.0246(10) Uani 1 1 d . . .
C26 C 0.33685(15) 0.91193(19) 0.52454(19) 0.0224(10) Uani 1 1 d . . .
C27 C 0.18966(15) 0.92922(19) 0.66936(19) 0.0224(10) Uani 1 1 d . . .
C28 C 0.33828(15) 0.8599(2) 0.56324(19) 0.0235(10) Uani 1 1 d . . .
C29 C 0.23315(15) 1.0471(2) 0.5556(2) 0.0250(10) Uani 1 1 d . . .
C30 C 0.37738(16) 0.8191(2) 0.5595(2) 0.0261(10) Uani 1 1 d . . .
C31 C 0.30365(16) 0.7989(2) 0.6498(2) 0.0272(11) Uani 1 1 d . . .
C32 C 0.34170(16) 0.7550(2) 0.6432(2) 0.0259(10) Uani 1 1 d . . .
C33 C 0.41523(16) 0.8837(2) 0.4809(2) 0.0283(11) Uani 1 1 d . . .
C34 C 0.15403(16) 0.9199(2) 0.7165(2) 0.0261(10) Uani 1 1 d . . .
C35 C 0.37892(16) 0.7644(2) 0.5990(2) 0.0297(11) Uani 1 1 d . . .
C36 C 0.16613(15) 0.8786(2) 0.7693(2) 0.0248(10) Uani 1 1 d . . .
C37 C 0.21492(18) 0.6666(2) 0.7899(2) 0.0333(12) Uani 1 1 d . . .
C38 C 0.10759(16) 0.9437(2) 0.7054(2) 0.0307(11) Uani 1 1 d . . .
C39 C 0.26676(17) 0.7356(2) 0.7325(2) 0.0305(11) Uani 1 1 d . . .
C40 C 0.26842(15) 0.7913(2) 0.69663(19) 0.0232(10) Uani 1 1 d . . .
C41 C 0.22462(17) 0.9894(2) 0.58166(19) 0.0259(10) Uani 1 1 d . . .
C42 C 0.29769(15) 0.95460(19) 0.5284(2) 0.0237(10) Uani 1 1 d . . .
C43 C 0.28375(18) 0.6278(2) 0.7321(2) 0.0337(12) Uani 1 1 d . . .
C44 C 0.37332(16) 0.9753(2) 0.43919(19) 0.0257(10) Uani 1 1 d . . .
C46 C 0.50478(19) 0.9800(2) 0.3999(2) 0.0390(13) Uani 1 1 d . . .
C47 C 0.30148(16) 0.8498(2) 0.6095(2) 0.0264(10) Uani 1 1 d . . .
C48 C 0.37625(16) 0.9243(2) 0.4829(2) 0.0267(10) Uani 1 1 d . . .
C49 C 0.19908(16) 0.8305(2) 0.7568(2) 0.0272(10) Uani 1 1 d . . .
C50 C 0.32027(17) 1.0415(2) 0.3768(2) 0.0309(11) Uani 1 1 d . . .
C51 C 0.29661(15) 1.0066(2) 0.4880(2) 0.0234(10) Uani 1 1 d . . .
C52 C 0.22955(17) 0.7267(2) 0.7771(2) 0.0313(11) Uani 1 1 d . . .
C53 C 0.23208(15) 0.83584(19) 0.70481(19) 0.0222(10) Uani 1 1 d . . .
C54 C 0.33016(16) 1.0103(2) 0.4348(2) 0.0270(11) Uani 1 1 d . . .
C55 C 0.41615(16) 0.7221(2) 0.5930(2) 0.0319(11) Uani 1 1 d . . .
C56 C 0.26359(15) 0.8939(2) 0.6161(2) 0.0240(10) Uani 1 1 d . . .
C57 C 0.20416(16) 0.7808(2) 0.7998(2) 0.0272(11) Uani 1 1 d . . .
C58 C 0.45733(17) 0.8991(2) 0.4436(2) 0.0307(11) Uani 1 1 d . . .
C59 C 0.18774(17) 0.7893(2) 0.8614(2) 0.0319(11) Uani 1 1 d . . .
C60 C 0.35652(18) 1.0433(2) 0.3305(2) 0.0318(11) Uani 1 1 d . . .
C62 C 0.26750(16) 1.0565(2) 0.5088(2) 0.0253(10) Uani 1 1 d . . .
C63 C 0.24139(19) 0.6172(2) 0.7664(2) 0.0356(12) Uani 1 1 d . . .
C64 C 0.49781(17) 0.8610(2) 0.4465(2) 0.0352(12) Uani 1 1 d . . .
C65 C 0.22985(15) 0.88699(19) 0.66438(19) 0.0213(10) Uani 1 1 d . . .
C66 C 0.38767(18) 0.6726(2) 0.6892(2) 0.0356(12) Uani 1 1 d . . .
C67 C 0.09910(16) 0.9819(2) 0.6528(2) 0.0324(11) Uani 1 1 d . . .
C68 C 0.15059(15) 0.8841(2) 0.8320(2) 0.0276(11) Uani 1 1 d . . .
C69 C 0.47009(19) 0.6778(2) 0.5076(2) 0.0405(13) Uani 1 1 d . . .
C70 C 0.16193(18) 0.8407(2) 0.8775(2) 0.0368(12) Uani 1 1 d . . .
C71 C 0.29926(17) 0.6878(2) 0.7183(2) 0.0276(11) Uani 1 1 d . . .
C72 C 0.45266(17) 0.7849(2) 0.5093(2) 0.0360(12) Uani 1 1 d . . .
C73 C 0.41614(16) 0.8304(2) 0.5179(2) 0.0284(11) Uani 1 1 d . . .
C74 C 0.41133(16) 0.9850(2) 0.3965(2) 0.0321(11) Uani 1 1 d . . .
C75 C 0.54651(17) 0.9467(3) 0.4126(2) 0.0406(13) Uani 1 1 d . . .
C76 C 0.18314(16) 0.97383(19) 0.6204(2) 0.0245(10) Uani 1 1 d . . .
C1 C 0.40076(17) 1.0170(2) 0.3400(2) 0.0335(12) Uani 1 1 d . . .
C3 C 0.49099(17) 0.7965(2) 0.4666(2) 0.0336(12) Uani 1 1 d . . .
C4 C 0.51270(18) 0.7463(3) 0.4382(2) 0.0410(13) Uani 1 1 d . . .
C5 C 0.42422(18) 0.6816(2) 0.6454(2) 0.0367(12) Uani 1 1 d . . .
C6 C 0.44865(17) 0.7264(2) 0.5386(2) 0.0366(12) Uani 1 1 d . . .
C7 C 0.54317(18) 0.8870(3) 0.4343(2) 0.0409(13) Uani 1 1 d . . .
C8 C 0.13536(16) 0.9965(2) 0.6104(2) 0.0297(11) Uani 1 1 d . . .
C78 C 0.45831(17) 0.9559(2) 0.4121(2) 0.0308(11) Uani 1 1 d . . .
C77 C 0.50198(19) 0.6879(3) 0.4569(2) 0.0442(14) Uani 1 1 d . . .

loop_
_atom_site_aniso_label
_atom_site_aniso_U_11
_atom_site_aniso_U_22
_atom_site_aniso_U_33
_atom_site_aniso_U_23
_atom_site_aniso_U_13
_atom_site_aniso_U_12
Cl4 0.0314(7) 0.0271(6) 0.0353(7) -0.0032(5) 0.0091(5) 0.0042(5)
Cl2 0.0309(7) 0.0450(8) 0.0342(7) 0.0048(6) 0.0022(5) 0.0065(6)
Cl3 0.0363(7) 0.0281(6) 0.0398(7) 0.0027(5) 0.0113(5) -0.0006(5)
Cl5 0.0240(7) 0.0417(7) 0.0461(8) 0.0125(6) 0.0008(5) 0.0051(5)
Cl1 0.0403(8) 0.0521(8) 0.0330(7) 0.0133(6) 0.0046(6) -0.0001(6)
Cl8 0.0429(8) 0.0320(7) 0.0439(7) -0.0051(6) 0.0218(6) -0.0008(6)
Cl6 0.0217(7) 0.0488(8) 0.0628(9) 0.0111(7) 0.0065(6) 0.0099(6)
Cl12 0.0523(9) 0.0287(7) 0.0505(8) -0.0014(6) 0.0078(6) -0.0037(6)
Cl7 0.0224(7) 0.0627(9) 0.0589(9) 0.0158(7) 0.0153(6) 0.0017(6)
Cl10 0.0616(10) 0.0465(8) 0.0307(7) 0.0073(6) 0.0087(6) 0.0102(7)
Cl9 0.0610(10) 0.0575(9) 0.0290(7) -0.0016(6) 0.0149(6) 0.0129(7)
Cl23 0.0386(8) 0.0727(10) 0.0297(7) 0.0079(6) 0.0149(6) 0.0048(7)
Cl22 0.0403(8) 0.0557(9) 0.0589(9) -0.0048(7) 0.0142(7) -0.0089(7)
Cl11 0.0519(9) 0.0371(8) 0.0620(9) 0.0013(7) 0.0276(7) -0.0068(7)
Cl16 0.0328(8) 0.0646(10) 0.0652(10) 0.0178(8) 0.0051(7) 0.0253(7)
Cl14 0.0458(9) 0.0564(9) 0.0532(9) 0.0207(7) 0.0059(7) 0.0194(7)
Cl21 0.0267(7) 0.0717(10) 0.0629(10) -0.0164(8) 0.0105(6) -0.0088(7)
Cl15 0.0590(10) 0.0281(7) 0.0760(10) -0.0021(7) 0.0233(8) 0.0095(7)
Cl17 0.0549(10) 0.0419(8) 0.0823(11) -0.0087(8) 0.0227(8) 0.0141(7)
Cl20 0.0245(8) 0.0971(13) 0.0634(10) 0.0112(9) 0.0070(6) 0.0129(8)
Cl19 0.0620(10) 0.0773(11) 0.0529(9) -0.0027(8) 0.0317(8) 0.0227(9)
Cl18 0.0633(11) 0.0616(10) 0.0750(11) -0.0253(9) 0.0257(8) 0.0182(8)
C24 0.034(3) 0.031(3) 0.039(3) 0.005(2) 0.007(2) 0.009(2)
C25 0.022(2) 0.030(3) 0.021(2) 0.0010(19) 0.0021(18) 0.000(2)
C26 0.022(2) 0.026(2) 0.020(2) -0.0019(19) 0.0052(18) 0.0049(19)
C27 0.018(2) 0.025(2) 0.025(2) 0.0011(19) 0.0058(18) 0.0013(19)
C28 0.015(2) 0.036(3) 0.019(2) -0.004(2) -0.0009(17) 0.003(2)
C29 0.019(2) 0.028(3) 0.028(2) -0.002(2) 0.0043(19) -0.001(2)
C30 0.022(3) 0.032(3) 0.025(2) 0.000(2) 0.0046(19) 0.009(2)
C31 0.022(2) 0.032(3) 0.028(3) -0.008(2) 0.0020(19) 0.003(2)
C32 0.024(3) 0.027(3) 0.027(2) -0.001(2) 0.0017(19) 0.005(2)
C33 0.026(3) 0.037(3) 0.022(2) -0.001(2) 0.0015(19) 0.005(2)
C34 0.026(3) 0.023(2) 0.029(3) 0.000(2) -0.002(2) 0.006(2)
C35 0.026(3) 0.035(3) 0.029(3) -0.003(2) 0.001(2) -0.003(2)
C36 0.017(2) 0.029(3) 0.029(3) -0.001(2) 0.0012(19) 0.000(2)
C37 0.040(3) 0.028(3) 0.032(3) 0.004(2) 0.006(2) 0.003(2)
C38 0.020(3) 0.033(3) 0.039(3) 0.000(2) 0.010(2) 0.002(2)
C39 0.029(3) 0.033(3) 0.029(3) 0.001(2) 0.004(2) 0.004(2)
C40 0.020(2) 0.030(3) 0.020(2) -0.0011(19) 0.0018(18) 0.000(2)
C41 0.033(3) 0.028(3) 0.017(2) 0.0002(19) 0.0051(19) 0.006(2)
C42 0.021(2) 0.025(2) 0.025(2) -0.0056(19) 0.0053(18) 0.001(2)
C43 0.035(3) 0.030(3) 0.036(3) -0.003(2) 0.003(2) 0.009(2)
C44 0.021(2) 0.039(3) 0.017(2) 0.002(2) 0.0018(18) 0.000(2)
C46 0.034(3) 0.052(3) 0.031(3) -0.004(2) 0.007(2) 0.003(3)
C47 0.029(3) 0.025(3) 0.026(2) -0.005(2) 0.0060(19) 0.005(2)
C48 0.026(3) 0.032(3) 0.021(2) -0.001(2) 0.0016(19) 0.004(2)
C49 0.026(3) 0.026(3) 0.030(3) -0.006(2) 0.003(2) 0.001(2)
C50 0.027(3) 0.035(3) 0.031(3) -0.002(2) 0.007(2) -0.002(2)
C51 0.013(2) 0.033(3) 0.025(2) -0.001(2) 0.0005(18) 0.0024(19)
C52 0.036(3) 0.031(3) 0.027(3) -0.001(2) 0.006(2) 0.001(2)
C53 0.017(2) 0.027(3) 0.022(2) -0.0016(19) 0.0022(18) -0.0011(19)
C54 0.026(3) 0.030(3) 0.025(2) -0.007(2) 0.0068(19) -0.003(2)
C55 0.020(3) 0.040(3) 0.036(3) -0.004(2) 0.006(2) 0.008(2)
C56 0.018(2) 0.026(2) 0.028(2) -0.003(2) 0.0010(19) 0.0007(19)
C57 0.028(3) 0.033(3) 0.021(2) -0.001(2) 0.0073(19) -0.001(2)
C58 0.029(3) 0.041(3) 0.022(2) -0.004(2) 0.007(2) 0.003(2)
C59 0.037(3) 0.031(3) 0.028(3) -0.003(2) 0.006(2) -0.004(2)
C60 0.040(3) 0.027(3) 0.028(3) -0.002(2) 0.000(2) -0.005(2)
C62 0.023(3) 0.028(3) 0.025(2) 0.002(2) 0.0024(19) 0.001(2)
C63 0.047(3) 0.023(3) 0.036(3) 0.000(2) 0.006(2) 0.005(2)
C64 0.024(3) 0.060(4) 0.022(2) -0.005(2) 0.002(2) 0.011(2)
C65 0.017(2) 0.027(2) 0.020(2) -0.0047(19) 0.0009(17) 0.0012(19)
C66 0.037(3) 0.030(3) 0.040(3) 0.003(2) -0.005(2) 0.012(2)
C67 0.017(3) 0.036(3) 0.043(3) 0.004(2) 0.003(2) 0.009(2)
C68 0.020(2) 0.032(3) 0.031(3) -0.006(2) 0.0071(19) 0.000(2)
C69 0.033(3) 0.045(3) 0.043(3) -0.007(3) -0.003(2) 0.005(3)
C70 0.031(3) 0.048(3) 0.032(3) -0.006(2) 0.011(2) -0.008(2)
C71 0.030(3) 0.032(3) 0.021(2) 0.001(2) -0.002(2) 0.004(2)
C72 0.024(3) 0.053(3) 0.031(3) -0.001(2) 0.005(2) 0.017(2)
C73 0.021(3) 0.035(3) 0.030(3) -0.006(2) 0.009(2) 0.005(2)
C74 0.023(3) 0.042(3) 0.031(3) 0.000(2) 0.006(2) -0.003(2)
C75 0.020(3) 0.070(4) 0.032(3) -0.010(3) 0.004(2) -0.004(3)
C76 0.021(2) 0.023(2) 0.030(3) -0.010(2) 0.0036(19) 0.0053(19)
C1 0.027(3) 0.052(3) 0.022(3) -0.001(2) 0.005(2) -0.002(2)
C3 0.026(3) 0.046(3) 0.029(3) 0.004(2) 0.011(2) 0.010(2)
C4 0.028(3) 0.058(4) 0.038(3) -0.007(3) 0.004(2) 0.015(3)
C5 0.027(3) 0.035(3) 0.048(3) -0.006(2) 0.006(2) 0.013(2)
C6 0.027(3) 0.047(3) 0.037(3) 0.003(2) 0.007(2) 0.017(2)
C7 0.024(3) 0.061(4) 0.039(3) -0.005(3) 0.011(2) 0.013(3)
C8 0.025(3) 0.026(3) 0.037(3) -0.003(2) -0.002(2) 0.002(2)
C78 0.028(3) 0.037(3) 0.028(3) -0.006(2) 0.005(2) 0.010(2)
C77 0.033(3) 0.059(4) 0.041(3) -0.013(3) 0.006(2) 0.018(3)

loop_
_atom_type_symbol
_atom_type_description
_atom_type_scat_dispersion_real
_atom_type_scat_dispersion_imag
_atom_type_scat_source
C C 0.0033 0.0016 'International Tables Vol C Tables 4.2.6.8 and 6.1.1.4'
Cl Cl 0.1484 0.1585 'International Tables Vol C Tables 4.2.6.8 and 6.1.1.4'

loop_
_geom_angle_atom_site_label_1
_geom_angle_atom_site_label_2
_geom_angle_atom_site_label_3
_geom_angle
_geom_angle_site_symmetry_1
_geom_angle_site_symmetry_3
C32 C24 C71 117.6(4) . .
C66 C24 C32 117.4(4) . .
C66 C24 C71 124.6(4) . .
C41 C25 C42 121.2(4) . .
C41 C25 C56 119.0(4) . .
C42 C25 C56 119.8(4) . .
C28 C26 C42 120.8(4) . .
C28 C26 C48 119.6(4) . .
C48 C26 C42 119.5(4) . .
C34 C27 C65 119.9(4) . .
C34 C27 C76 121.3(4) . .
C76 C27 C65 118.2(4) . .
C26 C28 C30 119.9(4) . .
C26 C28 C47 120.3(4) . .
C30 C28 C47 119.7(4) . .
C41 C29 Cl4 119.3(3) . .
C62 C29 Cl4 118.0(3) . .
C62 C29 C41 122.1(4) . .
C28 C30 C35 120.4(4) . .
C28 C30 C73 120.9(4) . .
C73 C30 C35 118.7(4) . .
C40 C31 C32 120.4(4) . .
C47 C31 C32 120.1(4) . .
C47 C31 C40 119.5(4) . .
C24 C32 C31 120.3(4) . .
C24 C32 C35 119.1(4) . .
C35 C32 C31 120.6(4) . .
C48 C33 C58 119.5(4) . .
C48 C33 C73 121.3(4) . .
C73 C33 C58 119.1(4) . .
C27 C34 C36 117.6(4) . .
C38 C34 C27 118.3(4) . .
C38 C34 C36 123.5(4) . .
C32 C35 C30 118.7(4) . .
C55 C35 C30 120.7(4) . .
C55 C35 C32 120.7(4) . .
C49 C36 C34 117.3(4) . .
C68 C36 C34 126.0(4) . .
C68 C36 C49 116.6(4) . .
C52 C37 Cl11 122.0(4) . .
C63 C37 Cl11 117.4(4) . .
C63 C37 C52 120.3(4) . .
C34 C38 Cl7 121.7(4) . .
C67 C38 Cl7 118.0(3) . .
C67 C38 C34 119.5(4) . .
C52 C39 C40 119.6(4) . .
C71 C39 C40 119.6(4) . .
C71 C39 C52 120.5(4) . .
C31 C40 C39 119.7(4) . .
C31 C40 C53 120.4(4) . .
C53 C40 C39 119.6(4) . .
C25 C41 C76 119.3(4) . .
C29 C41 C25 115.6(4) . .
C29 C41 C76 124.7(4) . .
C25 C42 C26 119.9(4) . .
C25 C42 C51 120.1(4) . .
C51 C42 C26 119.9(4) . .
C63 C43 Cl15 117.1(4) . .
C63 C43 C71 121.0(4) . .
C71 C43 Cl15 121.3(4) . .
C54 C44 C48 119.7(4) . .
C74 C44 C48 119.1(4) . .
C74 C44 C54 120.8(4) . .
C75 C46 Cl22 118.1(4) . .
C75 C46 C78 121.5(5) . .
C78 C46 Cl22 119.2(4) . .
C31 C47 C28 120.5(4) . .
C31 C47 C56 120.2(4) . .
C56 C47 C28 119.3(4) . .
C26 C48 C44 119.8(4) . .
C33 C48 C26 119.4(4) . .
C33 C48 C44 120.5(4) . .
C36 C49 C53 119.7(4) . .
C57 C49 C36 120.6(4) . .
C57 C49 C53 119.2(4) . .
C54 C50 Cl2 121.2(3) . .
C60 C50 Cl2 119.4(4) . .
C60 C50 C54 118.6(4) . .
C42 C51 C54 119.5(4) . .
C42 C51 C62 116.0(4) . .
C62 C51 C54 123.7(4) . .
C37 C52 C39 118.0(4) . .
C37 C52 C57 123.8(4) . .
C39 C52 C57 117.5(4) . .
C40 C53 C49 119.8(4) . .
C65 C53 C40 120.1(4) . .
C65 C53 C49 120.0(4) . .
C44 C54 C51 117.5(4) . .
C50 C54 C44 117.7(4) . .
C50 C54 C51 124.5(4) . .
C35 C55 C5 116.7(4) . .
C35 C55 C6 119.4(4) . .
C5 C55 C6 123.3(4) . .
C47 C56 C25 119.8(4) . .
C65 C56 C25 120.5(4) . .
C65 C56 C47 119.7(4) . .
C49 C57 C52 117.3(4) . .
C59 C57 C49 117.2(4) . .
C59 C57 C52 125.4(4) . .
C64 C58 C33 119.0(4) . .
C64 C58 C78 121.8(4) . .
C78 C58 C33 118.7(4) . .
C57 C59 Cl10 119.5(4) . .
C70 C59 Cl10 118.6(4) . .
C70 C59 C57 121.1(4) . .
C50 C60 Cl1 117.4(4) . .
C1 C60 Cl1 120.3(4) . .
C1 C60 C50 122.3(4) . .
C29 C62 Cl3 119.9(3) . .
C29 C62 C51 119.6(4) . .
C51 C62 Cl3 119.7(3) . .
C37 C63 Cl12 119.9(4) . .
C37 C63 C43 119.8(4) . .
C43 C63 Cl12 120.2(4) . .
C58 C64 C3 118.4(4) . .
C58 C64 C7 117.6(5) . .
C7 C64 C3 123.8(4) . .
C53 C65 C27 119.4(4) . .
C56 C65 C27 120.3(4) . .
C56 C65 C53 120.0(4) . .
C24 C66 Cl14 120.1(4) . .
C5 C66 Cl14 118.7(4) . .
C5 C66 C24 120.7(4) . .
C38 C67 Cl6 119.3(4) . .
C8 C67 Cl6 118.7(4) . .
C8 C67 C38 122.0(4) . .
C36 C68 Cl8 120.4(4) . .
C70 C68 Cl8 117.2(3) . .
C70 C68 C36 121.4(4) . .
C6 C69 Cl17 120.8(4) . .
C6 C69 C77 120.8(5) . .
C77 C69 Cl17 118.1(4) . .
C59 C70 Cl9 118.7(4) . .
C59 C70 C68 120.5(4) . .
C68 C70 Cl9 120.8(4) . .
C39 C71 C24 118.2(4) . .
C39 C71 C43 116.8(4) . .
C43 C71 C24 124.4(4) . .
C3 C72 C73 119.2(4) . .
C3 C72 C6 119.8(4) . .
C6 C72 C73 120.8(4) . .
C30 C73 C72 119.8(4) . .
C33 C73 C30 118.7(4) . .
C33 C73 C72 121.1(4) . .
C44 C74 C78 117.1(4) . .
C1 C74 C44 117.8(4) . .
C1 C74 C78 124.9(4) . .
C46 C75 Cl21 119.8(4) . .
C46 C75 C7 119.9(5) . .
C7 C75 Cl21 120.2(4) . .
C27 C76 C41 118.2(4) . .
C8 C76 C27 116.7(4) . .
C8 C76 C41 125.0(4) . .
C60 C1 Cl23 118.0(4) . .
C60 C1 C74 120.4(4) . .
C74 C1 Cl23 120.9(4) . .
C72 C3 C64 116.6(4) . .
C4 C3 C64 124.9(4) . .
C4 C3 C72 117.3(5) . .
C3 C4 Cl19 120.8(4) . .
C77 C4 Cl19 117.4(4) . .
C77 C4 C3 121.2(5) . .
C55 C5 Cl16 120.9(4) . .
C66 C5 Cl16 119.1(4) . .
C66 C5 C55 119.4(4) . .
C69 C6 C55 126.0(5) . .
C69 C6 C72 116.9(4) . .
C72 C6 C55 116.5(4) . .
C64 C7 Cl20 120.9(4) . .
C75 C7 Cl20 117.4(4) . .
C75 C7 C64 120.5(5) . .
C67 C8 Cl5 119.1(4) . .
C67 C8 C76 120.3(4) . .
C76 C8 Cl5 119.9(4) . .
C46 C78 C74 126.5(4) . .
C58 C78 C46 116.1(4) . .
C58 C78 C74 117.4(4) . .
C69 C77 Cl18 118.8(4) . .
C4 C77 Cl18 120.8(4) . .
C4 C77 C69 120.1(5) . .

loop_
_geom_bond_atom_site_label_1
_geom_bond_atom_site_label_2
_geom_bond_distance
_geom_bond_site_symmetry_2
Cl4 C29 1.747(4) .
Cl2 C50 1.722(5) .
Cl3 C62 1.717(4) .
Cl5 C8 1.724(5) .
Cl1 C60 1.750(5) .
Cl8 C68 1.752(5) .
Cl6 C67 1.742(5) .
Cl12 C63 1.720(5) .
Cl7 C38 1.719(5) .
Cl10 C59 1.741(5) .
Cl9 C70 1.729(5) .
Cl23 C1 1.734(5) .
Cl22 C46 1.742(5) .
Cl11 C37 1.710(5) .
Cl16 C5 1.715(5) .
Cl14 C66 1.739(5) .
Cl21 C75 1.724(5) .
Cl15 C43 1.729(5) .
Cl17 C69 1.738(6) .
Cl20 C7 1.739(5) .
Cl19 C4 1.735(5) .
Cl18 C77 1.727(5) .
C24 C32 1.411(6) .
C24 C66 1.404(6) .
C24 C71 1.483(6) .
C25 C41 1.406(6) .
C25 C42 1.411(6) .
C25 C56 1.453(6) .
C26 C28 1.404(6) .
C26 C42 1.438(6) .
C26 C48 1.438(6) .
C27 C34 1.427(6) .
C27 C65 1.455(6) .
C27 C76 1.431(6) .
C28 C30 1.409(6) .
C28 C47 1.440(6) .
C29 C41 1.403(6) .
C29 C62 1.397(6) .
C30 C35 1.462(6) .
C30 C73 1.419(6) .
C31 C32 1.437(6) .
C31 C40 1.409(6) .
C31 C47 1.404(6) .
C32 C35 1.416(6) .
C33 C48 1.402(6) .
C33 C58 1.458(6) .
C33 C73 1.406(6) .
C34 C36 1.466(6) .
C34 C38 1.404(6) .
C35 C55 1.397(6) .
C36 C49 1.425(6) .
C36 C68 1.400(6) .
C37 C52 1.410(6) .
C37 C63 1.406(6) .
C38 C67 1.403(6) .
C39 C40 1.440(6) .
C39 C52 1.420(6) .
C39 C71 1.419(6) .
C40 C53 1.417(6) .
C41 C76 1.461(6) .
C42 C51 1.423(6) .
C43 C63 1.409(7) .
C43 C71 1.421(6) .
C44 C48 1.452(6) .
C44 C54 1.423(6) .
C44 C74 1.413(6) .
C46 C75 1.389(7) .
C46 C78 1.419(6) .
C47 C56 1.437(6) .
C49 C53 1.443(6) .
C49 C57 1.423(6) .
C50 C54 1.418(6) .
C50 C60 1.413(6) .
C51 C54 1.470(6) .
C51 C62 1.436(6) .
C52 C57 1.467(6) .
C53 C65 1.410(6) .
C55 C5 1.431(6) .
C55 C6 1.471(6) .
C56 C65 1.400(6) .
C57 C59 1.393(6) .
C58 C64 1.400(6) .
C58 C78 1.414(6) .
C59 C70 1.382(6) .
C60 C1 1.365(6) .
C64 C3 1.492(7) .
C64 C7 1.409(7) .
C66 C5 1.395(7) .
C67 C8 1.393(6) .
C68 C70 1.382(6) .
C69 C6 1.391(6) .
C69 C77 1.415(7) .
C72 C73 1.437(6) .
C72 C3 1.427(6) .
C72 C6 1.432(7) .
C74 C1 1.406(6) .
C74 C78 1.481(6) .
C75 C7 1.394(7) .
C76 C8 1.425(6) .
C3 C4 1.397(6) .
C4 C77 1.378(7) .
